data_7238735
loop_
_publ_author_name
'Rouch, Anne'
'Castellan, Tessa'
'Fabing, Isabelle'
'Saffon, Nathalie'
'Rodriguez, Jean'
'Constantieux, Thierry'
'Plaquevent, Jean-Christophe'
'G\'enisson, Yves'

_publ_section_title
;
 Tartrate-based ionic liquids: unified synthesis and characterisation
;
_journal_issue 2
_journal_name_full 'RSC Adv.'
_journal_page_first 413
_journal_paper_doi 10.1039/C2RA21637J
_journal_volume 3
_journal_year 2013
_chemical_absolute_configuration syn
_chemical_formula_sum 'C36 H90 N2 O13'
_chemical_formula_weight 759.10
_space_group_IT_number 4
_space_group_name_Hall 'P 2yb'
_space_group_name_H-M_alt 'P 1 21 1'
_symmetry_cell_setting monoclinic
_symmetry_space_group_name_H-M 'P 1 21 1'
_atom_sites_solution_hydrogens geom
_atom_sites_solution_primary direct
_atom_sites_solution_secondary difmap
_audit_creation_method SHELXL-97
_cell_angle_alpha 90.00
_cell_angle_beta 91.996(2)
_cell_angle_gamma 90.00
_cell_formula_units_Z 2
_cell_length_a 9.5730(5)
_cell_length_b 15.2408(9)
_cell_length_c 16.3095(10)
_cell_measurement_reflns_used 4418
_cell_measurement_temperature 193(2)
_cell_measurement_theta_max 21.67
_cell_measurement_theta_min 2.67
_cell_volume 2378.1(2)
_computing_cell_refinement 'Bruker SAINT'
_computing_data_collection 'Bruker APEX2'
_computing_data_reduction 'Bruker SAINT'
_computing_molecular_graphics 'Bruker SHELXTL'
_computing_publication_material 'Bruker SHELXTL'
_computing_structure_refinement 'SHELXL-97 (Sheldrick, 2008)'
_computing_structure_solution 'SHELXS-97 (Sheldrick, 2008)'
_diffrn_ambient_temperature 193(2)
_diffrn_measured_fraction_theta_full 0.989
_diffrn_measured_fraction_theta_max 0.989
_diffrn_measurement_device_type 'Bruker kappa APEX-II CCD Quazar'
_diffrn_measurement_method 'phi and omega scans'
_diffrn_radiation_monochromator graphite
_diffrn_radiation_source 'fine-focus sealed tube'
_diffrn_radiation_type MoK\a
_diffrn_radiation_wavelength 0.71073
_diffrn_reflns_av_R_equivalents 0.0338
_diffrn_reflns_av_sigmaI/netI 0.0539
_diffrn_reflns_limit_h_max 11
_diffrn_reflns_limit_h_min -11
_diffrn_reflns_limit_k_max 17
_diffrn_reflns_limit_k_min -17
_diffrn_reflns_limit_l_max 19
_diffrn_reflns_limit_l_min -19
_diffrn_reflns_number 18337
_diffrn_reflns_theta_full 24.71
_diffrn_reflns_theta_max 24.71
_diffrn_reflns_theta_min 5.13
_exptl_absorpt_coefficient_mu 0.078
_exptl_absorpt_correction_T_max 0.9922
_exptl_absorpt_correction_T_min 0.9545
_exptl_absorpt_correction_type multi-scan
_exptl_absorpt_process_details 'SADABS (Bruker-AXS)'
_exptl_crystal_colour colourless
_exptl_crystal_density_diffrn 1.060
_exptl_crystal_density_method 'not measured'
_exptl_crystal_description needle
_exptl_crystal_F_000 848
_exptl_crystal_size_max 0.60
_exptl_crystal_size_mid 0.10
_exptl_crystal_size_min 0.10
_refine_diff_density_max 0.388
_refine_diff_density_min -0.224
_refine_diff_density_rms 0.040
_refine_ls_abs_structure_details 'Flack H D (1983), Acta Cryst. A39, 876-881'
_refine_ls_extinction_method none
_refine_ls_goodness_of_fit_ref 1.031
_refine_ls_hydrogen_treatment mixed
_refine_ls_matrix_type full
_refine_ls_number_parameters 534
_refine_ls_number_reflns 8021
_refine_ls_number_restraints 69
_refine_ls_restrained_S_all 1.038
_refine_ls_R_factor_all 0.0953
_refine_ls_R_factor_gt 0.0625
_refine_ls_shift/su_max 0.004
_refine_ls_shift/su_mean 0.000
_refine_ls_structure_factor_coef Fsqd
_refine_ls_weighting_details 'calc w=1/[\s^2^(Fo^2^)+(0.0970P)^2^+0.4179P] where P=(Fo^2^+2Fc^2^)/3'
_refine_ls_weighting_scheme calc
_refine_ls_wR_factor_gt 0.1579
_refine_ls_wR_factor_ref 0.1808
_reflns_number_gt 5571
_reflns_number_total 8021
_reflns_threshold_expression >2sigma(I)
_cod_data_source_file c2ra21637j.txt
_cod_data_source_block tc83m
_cod_depositor_comments
;
The following automatic conversions were performed:

data item '_symmetry_cell_setting' value 'Monoclinic' was changed to
'monoclinic' in accordance with the
/home/saulius/struct/COD-crude-data/automatic-downloads/DataCite-retrospective/RSC/depositions/lib/dictionaries/cif_core.dic
dictionary named 'cif_core.dic' version 2.4.2 last updated on
2011-04-26.

Automatic conversion script
Id: cif_fix_values 6909 2019-04-08 15:41:33Z antanas 
;
_cod_original_sg_symbol_H-M P2(1)
_cod_database_code 7238735

loop_
_symmetry_equiv_pos_as_xyz
'x, y, z'
'-x, y+1/2, -z'

loop_
_atom_site_label
_atom_site_type_symbol
_atom_site_fract_x
_atom_site_fract_y
_atom_site_fract_z
_atom_site_U_iso_or_equiv
_atom_site_adp_type
_atom_site_occupancy
_atom_site_symmetry_multiplicity
_atom_site_calc_flag
_atom_site_refinement_flags
_atom_site_disorder_assembly
_atom_site_disorder_group
O1 O 1.1844(2) 0.02440(19) 0.27349(17) 0.0557(7) Uani 1 1 d . . .
O2 O 1.2172(2) 0.0202(2) 0.13835(17) 0.0616(7) Uani 1 1 d . . .
O3 O 0.9565(3) -0.0061(2) 0.09794(17) 0.0652(9) Uani 1 1 d . . .
H3A H 1.025(5) 0.006(4) 0.080(3) 0.078 Uiso 1 1 d . . .
O4 O 0.9578(3) 0.16280(18) 0.1868(2) 0.0618(8) Uani 1 1 d . . .
H4A H 0.903(5) 0.178(4) 0.157(3) 0.074 Uiso 1 1 d . . .
O5 O 0.6961(2) 0.1327(2) 0.15438(18) 0.0608(7) Uani 1 1 d . . .
O6 O 0.6874(2) 0.01028(18) 0.22930(14) 0.0484(6) Uani 1 1 d . . .
C1 C 1.1438(3) 0.0171(2) 0.2001(2) 0.0460(8) Uani 1 1 d . . .
C2 C 0.9859(3) 0.0042(2) 0.1832(2) 0.0413(8) Uani 1 1 d . . .
H2 H 0.9558 -0.0501 0.2120 0.050 Uiso 1 1 calc R . .
C3 C 0.9065(3) 0.0820(2) 0.2170(2) 0.0384(7) Uani 1 1 d . . .
H3 H 0.9214 0.0820 0.2780 0.046 Uiso 1 1 calc R . .
C4 C 0.7497(3) 0.0743(3) 0.1981(2) 0.0413(8) Uani 1 1 d . . .
N1 N 0.1901(3) 0.26355(18) 0.41784(17) 0.0423(7) Uani 1 1 d . . .
C5 C 0.2945(4) 0.2483(3) 0.3511(2) 0.0503(9) Uani 1 1 d . . .
H5A H 0.3281 0.1869 0.3557 0.060 Uiso 1 1 calc R . .
H5B H 0.2444 0.2541 0.2973 0.060 Uiso 1 1 calc R . .
C6 C 0.4196(4) 0.3073(3) 0.3513(3) 0.0612(10) Uani 1 1 d . . .
H6A H 0.4668 0.3068 0.4063 0.073 Uiso 1 1 calc R . .
H6B H 0.3895 0.3682 0.3390 0.073 Uiso 1 1 calc R . .
C7 C 0.5206(5) 0.2766(4) 0.2874(3) 0.0803(15) Uani 1 1 d . . .
H7A H 0.5492 0.2155 0.2999 0.096 Uiso 1 1 calc R . .
H7B H 0.4721 0.2768 0.2328 0.096 Uiso 1 1 calc R . .
C8 C 0.6499(6) 0.3339(4) 0.2844(3) 0.0976(19) Uani 1 1 d . . .
H8A H 0.6225 0.3940 0.2701 0.146 Uiso 1 1 calc R . .
H8B H 0.7121 0.3110 0.2429 0.146 Uiso 1 1 calc R . .
H8C H 0.6989 0.3335 0.3382 0.146 Uiso 1 1 calc R . .
C9 C 0.1439(4) 0.3589(3) 0.4203(3) 0.0557(10) Uani 1 1 d . . .
H9A H 0.0798 0.3662 0.4662 0.067 Uiso 1 1 calc R . .
H9B H 0.2272 0.3958 0.4327 0.067 Uiso 1 1 calc R . .
C10 C 0.0723(5) 0.3930(3) 0.3435(3) 0.0799(14) Uani 1 1 d . . .
H10A H -0.0168 0.3615 0.3323 0.096 Uiso 1 1 calc R . .
H10B H 0.1326 0.3853 0.2959 0.096 Uiso 1 1 calc R . .
C11 C 0.0436(9) 0.4964(6) 0.3599(5) 0.141(3) Uani 1 1 d . . .
H11A H 0.0040 0.5019 0.4149 0.170 Uiso 1 1 calc R . .
H11B H 0.1352 0.5267 0.3621 0.170 Uiso 1 1 calc R . .
C12 C -0.0409(9) 0.5402(6) 0.3064(7) 0.167(4) Uani 1 1 d . . .
H12A H -0.0021 0.5379 0.2517 0.251 Uiso 1 1 calc R . .
H12B H -0.0484 0.6015 0.3239 0.251 Uiso 1 1 calc R . .
H12C H -0.1338 0.5131 0.3048 0.251 Uiso 1 1 calc R . .
C13 C 0.0673(3) 0.2030(3) 0.3994(2) 0.0480(9) Uani 1 1 d . . .
H13A H 0.1025 0.1419 0.3975 0.058 Uiso 1 1 calc R . .
H13B H 0.0277 0.2173 0.3441 0.058 Uiso 1 1 calc R . .
C14 C -0.0500(4) 0.2068(3) 0.4601(3) 0.0604(11) Uani 1 1 d . . .
H14A H -0.0820 0.2682 0.4662 0.073 Uiso 1 1 calc R . .
H14B H -0.0155 0.1856 0.5145 0.073 Uiso 1 1 calc R . .
C15 C -0.1713(4) 0.1496(4) 0.4288(3) 0.0736(13) Uani 1 1 d . . .
H15A H -0.1995 0.1687 0.3726 0.088 Uiso 1 1 calc R . .
H15B H -0.1386 0.0881 0.4254 0.088 Uiso 1 1 calc R . .
C16 C -0.2979(5) 0.1527(4) 0.4819(3) 0.0902(17) Uani 1 1 d . . .
H16A H -0.2731 0.1291 0.5363 0.135 Uiso 1 1 calc R . .
H16B H -0.3733 0.1174 0.4565 0.135 Uiso 1 1 calc R . .
H16C H -0.3293 0.2136 0.4872 0.135 Uiso 1 1 calc R . .
C17 C 0.2562(4) 0.2454(3) 0.5019(2) 0.0501(9) Uani 1 1 d . . .
H17A H 0.3372 0.2853 0.5098 0.060 Uiso 1 1 calc R . .
H17B H 0.1875 0.2615 0.5434 0.060 Uiso 1 1 calc R . .
C18 C 0.3055(4) 0.1536(3) 0.5202(3) 0.0625(11) Uani 1 1 d . . .
H18A H 0.3698 0.1340 0.4776 0.075 Uiso 1 1 calc R . .
H18B H 0.2247 0.1131 0.5199 0.075 Uiso 1 1 calc R . .
C19 C 0.3806(5) 0.1522(4) 0.6041(3) 0.0894(16) Uani 1 1 d . . .
H19A H 0.4601 0.1937 0.6029 0.107 Uiso 1 1 calc R . .
H19B H 0.3154 0.1744 0.6451 0.107 Uiso 1 1 calc R . .
C20 C 0.4344(7) 0.0664(5) 0.6326(4) 0.118(2) Uani 1 1 d . . .
H20A H 0.3560 0.0261 0.6399 0.177 Uiso 1 1 calc R . .
H20B H 0.4863 0.0738 0.6850 0.177 Uiso 1 1 calc R . .
H20C H 0.4966 0.0422 0.5918 0.177 Uiso 1 1 calc R . .
N2 N 0.5231(3) 0.84314(19) 0.0647(2) 0.0497(8) Uani 1 1 d . . .
C21 C 0.4646(4) 0.8597(3) 0.1484(2) 0.0550(10) Uani 1 1 d . . .
H21A H 0.5425 0.8777 0.1862 0.066 Uiso 1 1 calc R . .
H21B H 0.3988 0.9097 0.1436 0.066 Uiso 1 1 calc R . .
C22 C 0.3908(6) 0.7848(3) 0.1862(3) 0.0762(13) Uani 1 1 d . . .
H22A H 0.4557 0.7345 0.1919 0.091 Uiso 1 1 calc R . .
H22B H 0.3115 0.7667 0.1495 0.091 Uiso 1 1 calc R . .
C23 C 0.3367(7) 0.8078(4) 0.2693(3) 0.0869(15) Uani 1 1 d . . .
H23A H 0.4178 0.8167 0.3077 0.104 Uiso 1 1 calc R . .
H23B H 0.2863 0.8644 0.2646 0.104 Uiso 1 1 calc R . .
C24 C 0.2424(9) 0.7424(5) 0.3056(4) 0.123(2) Uani 1 1 d . . .
H24A H 0.2833 0.6838 0.3011 0.185 Uiso 1 1 calc R . .
H24B H 0.1515 0.7438 0.2761 0.185 Uiso 1 1 calc R . .
H24C H 0.2301 0.7565 0.3635 0.185 Uiso 1 1 calc R . .
C25 C 0.4094(4) 0.8116(3) 0.0043(2) 0.0547(10) Uani 1 1 d . . .
H25A H 0.4532 0.7968 -0.0481 0.066 Uiso 1 1 calc R . .
H25B H 0.3686 0.7570 0.0260 0.066 Uiso 1 1 calc R . .
C26 C 0.2929(4) 0.8757(3) -0.0134(3) 0.0604(11) Uani 1 1 d . . .
H26A H 0.3295 0.9274 -0.0425 0.072 Uiso 1 1 calc R . .
H26B H 0.2542 0.8961 0.0388 0.072 Uiso 1 1 calc R . .
C27 C 0.1785(4) 0.8323(3) -0.0659(3) 0.0657(12) Uani 1 1 d . . .
H27A H 0.2206 0.8057 -0.1146 0.079 Uiso 1 1 calc R . .
H27B H 0.1363 0.7844 -0.0340 0.079 Uiso 1 1 calc R . .
C28 C 0.0662(6) 0.8943(4) -0.0937(4) 0.0955(17) Uani 1 1 d . . .
H28A H 0.0145 0.9141 -0.0463 0.143 Uiso 1 1 calc R . .
H28B H 0.0021 0.8646 -0.1328 0.143 Uiso 1 1 calc R . .
H28C H 0.1082 0.9451 -0.1204 0.143 Uiso 1 1 calc R . .
C29 C 0.5825(4) 0.9312(3) 0.0370(2) 0.0550(10) Uani 1 1 d . . .
H29A H 0.5082 0.9761 0.0403 0.066 Uiso 1 1 calc R . .
H29B H 0.6589 0.9484 0.0763 0.066 Uiso 1 1 calc R . .
C30 C 0.6381(6) 0.9332(3) -0.0479(3) 0.0787(14) Uani 1 1 d . . .
H30A H 0.5648 0.9129 -0.0877 0.094 Uiso 1 1 calc R . .
H30B H 0.7187 0.8928 -0.0508 0.094 Uiso 1 1 calc R . .
C31 C 0.6837(7) 1.0255(4) -0.0704(4) 0.1005(18) Uani 1 1 d . . .
H31A H 0.6043 1.0661 -0.0631 0.121 Uiso 1 1 calc R . .
H31B H 0.7605 1.0439 -0.0319 0.121 Uiso 1 1 calc R . .
C32 C 0.7319(8) 1.0339(6) -0.1559(4) 0.132(3) Uani 1 1 d . . .
H32A H 0.7951 0.9853 -0.1678 0.198 Uiso 1 1 calc R . .
H32B H 0.7813 1.0898 -0.1619 0.198 Uiso 1 1 calc R . .
H32C H 0.6509 1.0323 -0.1944 0.198 Uiso 1 1 calc R . .
C33 C 0.6351(4) 0.7729(3) 0.0680(3) 0.0643(11) Uani 1 1 d . B .
H33A H 0.5914 0.7169 0.0842 0.077 Uiso 1 1 calc R . .
H33B H 0.6698 0.7649 0.0120 0.077 Uiso 1 1 calc R . .
C34 C 0.7584(5) 0.7902(4) 0.1255(4) 0.0860(16) Uani 1 1 d D . .
H34A H 0.7256 0.8132 0.1782 0.103 Uiso 1 1 calc R A 1
H34B H 0.8198 0.8349 0.1013 0.103 Uiso 1 1 calc R A 1
C35 C 0.8441(12) 0.7012(8) 0.1411(8) 0.113(3) Uani 0.612(12) 1 d PDU B 1
H35A H 0.9234 0.7130 0.1801 0.136 Uiso 0.612(12) 1 calc PR B 1
H35B H 0.7825 0.6577 0.1668 0.136 Uiso 0.612(12) 1 calc PR B 1
C36 C 0.8979(15) 0.6638(10) 0.0656(8) 0.144(4) Uani 0.612(12) 1 d PDU B 1
H36A H 0.8203 0.6393 0.0322 0.216 Uiso 0.612(12) 1 calc PR B 1
H36B H 0.9652 0.6172 0.0797 0.216 Uiso 0.612(12) 1 calc PR B 1
H36C H 0.9442 0.7098 0.0346 0.216 Uiso 0.612(12) 1 calc PR B 1
C35' C 0.8819(17) 0.7286(14) 0.1001(12) 0.105(4) Uani 0.388(12) 1 d PDU B 2
H35C H 0.8494 0.6669 0.1004 0.126 Uiso 0.388(12) 1 calc PR B 2
H35D H 0.9078 0.7431 0.0434 0.126 Uiso 0.388(12) 1 calc PR B 2
C36' C 1.004(2) 0.7367(18) 0.1540(15) 0.155(6) Uani 0.388(12) 1 d PDU B 2
H36D H 1.0504 0.7926 0.1435 0.233 Uiso 0.388(12) 1 calc PR B 2
H36E H 1.0681 0.6882 0.1439 0.233 Uiso 0.388(12) 1 calc PR B 2
H36F H 0.9754 0.7348 0.2111 0.233 Uiso 0.388(12) 1 calc PR B 2
O7 O 0.4569(2) 0.04109(19) 0.32606(17) 0.0548(7) Uani 1 1 d D . .
H7C H 0.510(4) 0.040(3) 0.288(2) 0.066 Uiso 1 1 d D . .
H7D H 0.380(3) 0.036(3) 0.304(2) 0.066 Uiso 1 1 d D . .
O8 O 0.4231(3) 0.1383(2) 0.0952(2) 0.0638(8) Uani 1 1 d D . .
H8D H 0.494(4) 0.130(4) 0.114(3) 0.077 Uiso 1 1 d D . .
H8E H 0.373(4) 0.104(3) 0.108(3) 0.077 Uiso 1 1 d D . .
O9 O 0.2093(3) 0.2541(2) 0.1471(2) 0.0698(8) Uani 1 1 d D . .
H9D H 0.284(4) 0.223(3) 0.137(3) 0.084 Uiso 1 1 d D . .
H9E H 0.156(5) 0.224(3) 0.180(3) 0.084 Uiso 1 1 d D . .
O10 O 0.5281(5) 0.9264(2) 0.4481(2) 0.0910(11) Uani 1 1 d D . .
H10D H 0.427(7) 0.912(4) 0.461(4) 0.109 Uiso 1 1 d . . .
H10E H 0.516(6) 0.966(3) 0.417(3) 0.109 Uiso 1 1 d D . .
O11 O 0.7801(4) 0.8999(2) 0.3515(2) 0.0840(11) Uani 1 1 d D . .
H11C H 0.741(6) 0.927(4) 0.395(3) 0.101 Uiso 1 1 d D . .
H11D H 0.743(6) 0.935(4) 0.310(3) 0.101 Uiso 1 1 d D . .
O12 O 0.2596(5) 0.8936(4) 0.5046(3) 0.1235(16) Uani 1 1 d D . .
H12D H 0.203(7) 0.916(5) 0.464(3) 0.148 Uiso 1 1 d D . .
H12E H 0.205(7) 0.870(5) 0.546(4) 0.148 Uiso 1 1 d D . .
O13 O 1.0560(4) 0.9503(3) 0.4049(2) 0.0997(14) Uani 1 1 d D . .
H13D H 1.000(7) 0.914(4) 0.389(4) 0.120 Uiso 1 1 d D . .
H13E H 1.088(7) 0.974(4) 0.366(3) 0.120 Uiso 1 1 d D . .

loop_
_atom_site_aniso_label
_atom_site_aniso_U_11
_atom_site_aniso_U_22
_atom_site_aniso_U_33
_atom_site_aniso_U_23
_atom_site_aniso_U_13
_atom_site_aniso_U_12
O1 0.0357(12) 0.0664(18) 0.0645(18) 0.0014(14) -0.0075(11) 0.0068(12)
O2 0.0374(12) 0.0748(19) 0.0735(18) -0.0134(15) 0.0155(12) -0.0009(14)
O3 0.0447(14) 0.100(2) 0.0512(17) -0.0233(15) 0.0033(12) -0.0046(16)
O4 0.0352(13) 0.0462(16) 0.104(2) 0.0170(15) 0.0000(13) -0.0040(12)
O5 0.0339(12) 0.0684(18) 0.0798(19) 0.0202(16) -0.0039(12) 0.0023(13)
O6 0.0323(11) 0.0587(16) 0.0543(14) 0.0031(12) 0.0054(10) -0.0062(12)
C1 0.0334(16) 0.042(2) 0.063(2) -0.0058(18) 0.0058(17) 0.0046(16)
C2 0.0348(16) 0.045(2) 0.0439(19) -0.0057(15) 0.0007(13) 0.0008(16)
C3 0.0269(15) 0.0418(19) 0.0464(18) 0.0025(16) -0.0009(13) 0.0032(15)
C4 0.0328(16) 0.050(2) 0.0411(18) -0.0038(17) 0.0011(14) 0.0008(18)
N1 0.0398(15) 0.0419(17) 0.0453(16) -0.0134(13) 0.0012(12) 0.0004(13)
C5 0.0450(19) 0.061(2) 0.045(2) -0.0110(17) 0.0067(15) -0.0024(19)
C6 0.052(2) 0.069(3) 0.063(2) -0.018(2) 0.0117(18) -0.008(2)
C7 0.065(3) 0.112(4) 0.066(3) -0.033(3) 0.022(2) -0.027(3)
C8 0.079(3) 0.127(5) 0.089(4) -0.030(3) 0.036(3) -0.040(3)
C9 0.054(2) 0.047(2) 0.067(3) -0.0093(19) 0.0091(19) 0.0018(19)
C10 0.064(3) 0.070(3) 0.106(4) 0.019(3) -0.006(3) 0.009(2)
C11 0.147(6) 0.126(6) 0.151(7) 0.042(5) -0.001(5) 0.050(6)
C12 0.133(6) 0.110(6) 0.260(12) 0.026(7) 0.004(7) 0.027(5)
C13 0.0376(17) 0.056(2) 0.051(2) -0.0143(18) 0.0009(15) -0.0020(17)
C14 0.0390(19) 0.068(3) 0.074(3) -0.018(2) 0.0080(18) -0.0040(19)
C15 0.051(2) 0.087(3) 0.083(3) -0.029(3) 0.007(2) -0.014(2)
C16 0.058(3) 0.125(5) 0.089(4) -0.025(3) 0.019(2) -0.021(3)
C17 0.0421(18) 0.060(3) 0.048(2) -0.0101(17) 0.0024(15) -0.0020(18)
C18 0.052(2) 0.062(3) 0.073(3) 0.007(2) -0.0030(19) -0.001(2)
C19 0.073(3) 0.104(4) 0.089(4) 0.021(3) -0.023(3) -0.013(3)
C20 0.105(4) 0.122(5) 0.125(5) 0.032(4) -0.021(4) -0.016(4)
N2 0.0423(16) 0.0433(18) 0.063(2) -0.0184(14) -0.0063(14) 0.0014(14)
C21 0.057(2) 0.055(2) 0.053(2) -0.0102(19) -0.0069(18) 0.004(2)
C22 0.086(3) 0.065(3) 0.078(3) -0.014(2) 0.011(2) -0.014(2)
C23 0.114(4) 0.077(3) 0.070(3) 0.003(3) 0.006(3) 0.009(3)
C24 0.169(6) 0.107(5) 0.097(4) 0.009(4) 0.038(4) -0.009(5)
C25 0.051(2) 0.054(2) 0.058(2) -0.0212(19) -0.0067(17) -0.0010(19)
C26 0.056(2) 0.062(3) 0.061(3) -0.021(2) -0.0135(19) 0.001(2)
C27 0.054(2) 0.079(3) 0.063(3) -0.020(2) -0.0017(19) -0.005(2)
C28 0.082(3) 0.109(5) 0.093(4) -0.021(3) -0.030(3) 0.005(3)
C29 0.052(2) 0.050(2) 0.062(2) -0.0055(18) -0.0096(18) -0.0040(19)
C30 0.079(3) 0.074(3) 0.084(3) -0.006(3) 0.016(3) -0.016(3)
C31 0.107(4) 0.110(5) 0.086(4) -0.002(3) 0.023(3) -0.025(4)
C32 0.132(5) 0.144(7) 0.122(5) 0.041(5) 0.028(4) 0.025(5)
C33 0.055(2) 0.056(3) 0.081(3) -0.016(2) -0.008(2) 0.014(2)
C34 0.056(3) 0.086(4) 0.114(4) -0.020(3) -0.018(3) 0.023(3)
C35 0.085(5) 0.131(6) 0.123(6) 0.005(5) -0.012(5) 0.023(5)
C36 0.137(7) 0.144(8) 0.148(7) -0.011(6) -0.023(6) 0.050(6)
C35' 0.098(6) 0.110(7) 0.106(7) -0.001(6) -0.009(6) 0.026(6)
C36' 0.137(8) 0.166(9) 0.161(9) -0.003(8) -0.016(7) 0.002(8)
O7 0.0358(13) 0.0715(19) 0.0571(17) -0.0043(13) -0.0011(11) 0.0032(13)
O8 0.0400(14) 0.079(2) 0.072(2) 0.0230(16) -0.0032(14) 0.0009(15)
O9 0.0499(16) 0.062(2) 0.097(2) 0.0155(17) 0.0029(15) -0.0039(15)
O10 0.118(3) 0.084(3) 0.071(2) 0.0286(18) -0.002(2) 0.032(2)
O11 0.076(2) 0.082(2) 0.095(3) 0.0363(19) 0.0196(18) 0.0198(18)
O12 0.104(3) 0.155(4) 0.110(4) 0.049(3) -0.014(2) -0.030(3)
O13 0.084(3) 0.140(4) 0.075(3) 0.024(2) 0.0023(19) 0.009(2)

loop_
_atom_type_symbol
_atom_type_description
_atom_type_scat_dispersion_real
_atom_type_scat_dispersion_imag
_atom_type_scat_source
C C 0.0033 0.0016 'International Tables Vol C Tables 4.2.6.8 and 6.1.1.4'
H H 0.0000 0.0000 'International Tables Vol C Tables 4.2.6.8 and 6.1.1.4'
N N 0.0061 0.0033 'International Tables Vol C Tables 4.2.6.8 and 6.1.1.4'
O O 0.0106 0.0060 'International Tables Vol C Tables 4.2.6.8 and 6.1.1.4'

loop_
_geom_angle_atom_site_label_1
_geom_angle_atom_site_label_2
_geom_angle_atom_site_label_3
_geom_angle
C2 O3 H3A 102(4)
C3 O4 H4A 105(4)
O2 C1 O1 127.1(3)
O2 C1 C2 115.9(3)
O1 C1 C2 117.0(3)
O3 C2 C3 111.0(3)
O3 C2 C1 110.5(3)
C3 C2 C1 109.6(3)
O3 C2 H2 108.6
C3 C2 H2 108.6
C1 C2 H2 108.6
O4 C3 C2 111.5(3)
O4 C3 C4 110.2(3)
C2 C3 C4 111.5(3)
O4 C3 H3 107.8
C2 C3 H3 107.8
C4 C3 H3 107.8
O5 C4 O6 126.6(3)
O5 C4 C3 116.4(3)
O6 C4 C3 117.0(3)
C17 N1 C13 111.4(3)
C17 N1 C9 105.2(3)
C13 N1 C9 111.3(3)
C17 N1 C5 110.8(3)
C13 N1 C5 106.8(2)
C9 N1 C5 111.4(3)
C6 C5 N1 116.8(3)
C6 C5 H5A 108.1
N1 C5 H5A 108.1
C6 C5 H5B 108.1
N1 C5 H5B 108.1
H5A C5 H5B 107.3
C5 C6 C7 109.9(3)
C5 C6 H6A 109.7
C7 C6 H6A 109.7
C5 C6 H6B 109.7
C7 C6 H6B 109.7
H6A C6 H6B 108.2
C8 C7 C6 112.6(4)
C8 C7 H7A 109.1
C6 C7 H7A 109.1
C8 C7 H7B 109.1
C6 C7 H7B 109.1
H7A C7 H7B 107.8
C7 C8 H8A 109.5
C7 C8 H8B 109.5
H8A C8 H8B 109.5
C7 C8 H8C 109.5
H8A C8 H8C 109.5
H8B C8 H8C 109.5
C10 C9 N1 115.7(3)
C10 C9 H9A 108.4
N1 C9 H9A 108.4
C10 C9 H9B 108.4
N1 C9 H9B 108.4
H9A C9 H9B 107.4
C9 C10 C11 105.9(5)
C9 C10 H10A 110.6
C11 C10 H10A 110.6
C9 C10 H10B 110.6
C11 C10 H10B 110.6
H10A C10 H10B 108.7
C12 C11 C10 118.4(8)
C12 C11 H11A 107.7
C10 C11 H11A 107.7
C12 C11 H11B 107.7
C10 C11 H11B 107.7
H11A C11 H11B 107.1
C11 C12 H12A 109.5
C11 C12 H12B 109.5
H12A C12 H12B 109.5
C11 C12 H12C 109.5
H12A C12 H12C 109.5
H12B C12 H12C 109.5
N1 C13 C14 115.5(3)
N1 C13 H13A 108.4
C14 C13 H13A 108.4
N1 C13 H13B 108.4
C14 C13 H13B 108.4
H13A C13 H13B 107.5
C13 C14 C15 109.2(3)
C13 C14 H14A 109.8
C15 C14 H14A 109.8
C13 C14 H14B 109.8
C15 C14 H14B 109.8
H14A C14 H14B 108.3
C16 C15 C14 113.9(4)
C16 C15 H15A 108.8
C14 C15 H15A 108.8
C16 C15 H15B 108.8
C14 C15 H15B 108.8
H15A C15 H15B 107.7
C15 C16 H16A 109.5
C15 C16 H16B 109.5
H16A C16 H16B 109.5
C15 C16 H16C 109.5
H16A C16 H16C 109.5
H16B C16 H16C 109.5
C18 C17 N1 117.9(3)
C18 C17 H17A 107.8
N1 C17 H17A 107.8
C18 C17 H17B 107.8
N1 C17 H17B 107.8
H17A C17 H17B 107.2
C17 C18 C19 109.1(4)
C17 C18 H18A 109.9
C19 C18 H18A 109.9
C17 C18 H18B 109.9
C19 C18 H18B 109.9
H18A C18 H18B 108.3
C20 C19 C18 116.4(5)
C20 C19 H19A 108.2
C18 C19 H19A 108.2
C20 C19 H19B 108.2
C18 C19 H19B 108.2
H19A C19 H19B 107.4
C19 C20 H20A 109.5
C19 C20 H20B 109.5
H20A C20 H20B 109.5
C19 C20 H20C 109.5
H20A C20 H20C 109.5
H20B C20 H20C 109.5
C21 N2 C33 111.7(3)
C21 N2 C25 111.0(3)
C33 N2 C25 106.8(3)
C21 N2 C29 105.8(3)
C33 N2 C29 111.1(3)
C25 N2 C29 110.5(3)
C22 C21 N2 116.2(3)
C22 C21 H21A 108.2
N2 C21 H21A 108.2
C22 C21 H21B 108.2
N2 C21 H21B 108.2
H21A C21 H21B 107.4
C21 C22 C23 112.2(4)
C21 C22 H22A 109.2
C23 C22 H22A 109.2
C21 C22 H22B 109.2
C23 C22 H22B 109.2
H22A C22 H22B 107.9
C24 C23 C22 115.8(5)
C24 C23 H23A 108.3
C22 C23 H23A 108.3
C24 C23 H23B 108.3
C22 C23 H23B 108.3
H23A C23 H23B 107.4
C23 C24 H24A 109.5
C23 C24 H24B 109.5
H24A C24 H24B 109.5
C23 C24 H24C 109.5
H24A C24 H24C 109.5
H24B C24 H24C 109.5
C26 C25 N2 115.3(3)
C26 C25 H25A 108.4
N2 C25 H25A 108.4
C26 C25 H25B 108.4
N2 C25 H25B 108.4
H25A C25 H25B 107.5
C25 C26 C27 109.9(3)
C25 C26 H26A 109.7
C27 C26 H26A 109.7
C25 C26 H26B 109.7
C27 C26 H26B 109.7
H26A C26 H26B 108.2
C28 C27 C26 113.2(4)
C28 C27 H27A 108.9
C26 C27 H27A 108.9
C28 C27 H27B 108.9
C26 C27 H27B 108.9
H27A C27 H27B 107.8
C27 C28 H28A 109.5
C27 C28 H28B 109.5
H28A C28 H28B 109.5
C27 C28 H28C 109.5
H28A C28 H28C 109.5
H28B C28 H28C 109.5
C30 C29 N2 115.9(3)
C30 C29 H29A 108.3
N2 C29 H29A 108.3
C30 C29 H29B 108.3
N2 C29 H29B 108.3
H29A C29 H29B 107.4
C29 C30 C31 110.8(4)
C29 C30 H30A 109.5
C31 C30 H30A 109.5
C29 C30 H30B 109.5
C31 C30 H30B 109.5
H30A C30 H30B 108.1
C32 C31 C30 114.0(6)
C32 C31 H31A 108.8
C30 C31 H31A 108.8
C32 C31 H31B 108.8
C30 C31 H31B 108.8
H31A C31 H31B 107.7
C31 C32 H32A 109.5
C31 C32 H32B 109.5
H32A C32 H32B 109.5
C31 C32 H32C 109.5
H32A C32 H32C 109.5
H32B C32 H32C 109.5
C34 C33 N2 115.9(3)
C34 C33 H33A 108.3
N2 C33 H33A 108.3
C34 C33 H33B 108.3
N2 C33 H33B 108.3
H33A C33 H33B 107.4
C33 C34 C35' 108.1(7)
C33 C34 C35 109.7(6)
C33 C34 H34A 109.7
C35' C34 H34A 134.6
C35 C34 H34A 109.7
C33 C34 H34B 109.7
C35' C34 H34B 81.0
C35 C34 H34B 109.7
H34A C34 H34B 108.2
C36 C35 C34 112.9(9)
C36 C35 H35A 109.0
C34 C35 H35A 109.0
C36 C35 H35B 109.0
C34 C35 H35B 109.0
H35A C35 H35B 107.8
C35 C36 H36A 109.5
C35 C36 H36B 109.5
H36A C36 H36B 109.5
C35 C36 H36C 109.5
H36A C36 H36C 109.5
H36B C36 H36C 109.5
C36' C35' C34 112.8(14)
C36' C35' H35C 109.0
C34 C35' H35C 109.0
C36' C35' H35D 109.0
C34 C35' H35D 109.0
H35C C35' H35D 107.8
C35' C36' H36D 109.5
C35' C36' H36E 109.5
H36D C36' H36E 109.5
C35' C36' H36F 109.5
H36D C36' H36F 109.5
H36E C36' H36F 109.5
H7C O7 H7D 104(4)
H8D O8 H8E 111(6)
H9D O9 H9E 109(5)
H10D O10 H10E 99(6)
H11C O11 H11D 98(5)
H12D O12 H12E 110(7)
H13D O13 H13E 109(8)

loop_
_geom_bond_atom_site_label_1
_geom_bond_atom_site_label_2
_geom_bond_distance
O1 C1 1.250(4)
O2 C1 1.250(4)
O3 C2 1.418(4)
O3 H3A 0.75(5)
O4 C3 1.420(4)
O4 H4A 0.74(5)
O5 C4 1.241(4)
O6 C4 1.259(4)
C1 C2 1.539(4)
C2 C3 1.522(5)
C2 H2 1.0000
C3 C4 1.527(4)
C3 H3 1.0000
N1 C17 1.515(5)
N1 C13 1.517(5)
N1 C9 1.520(5)
N1 C5 1.521(4)
C5 C6 1.498(5)
C5 H5A 0.9900
C5 H5B 0.9900
C6 C7 1.520(6)
C6 H6A 0.9900
C6 H6B 0.9900
C7 C8 1.517(7)
C7 H7A 0.9900
C7 H7B 0.9900
C8 H8A 0.9800
C8 H8B 0.9800
C8 H8C 0.9800
C9 C10 1.501(6)
C9 H9A 0.9900
C9 H9B 0.9900
C10 C11 1.622(10)
C10 H10A 0.9900
C10 H10B 0.9900
C11 C12 1.346(10)
C11 H11A 0.9900
C11 H11B 0.9900
C12 H12A 0.9800
C12 H12B 0.9800
C12 H12C 0.9800
C13 C14 1.524(5)
C13 H13A 0.9900
C13 H13B 0.9900
C14 C15 1.527(6)
C14 H14A 0.9900
C14 H14B 0.9900
C15 C16 1.515(6)
C15 H15A 0.9900
C15 H15B 0.9900
C16 H16A 0.9800
C16 H16B 0.9800
C16 H16C 0.9800
C17 C18 1.504(6)
C17 H17A 0.9900
C17 H17B 0.9900
C18 C19 1.524(6)
C18 H18A 0.9900
C18 H18B 0.9900
C19 C20 1.475(9)
C19 H19A 0.9900
C19 H19B 0.9900
C20 H20A 0.9800
C20 H20B 0.9800
C20 H20C 0.9800
N2 C21 1.514(5)
N2 C33 1.514(5)
N2 C25 1.521(5)
N2 C29 1.532(5)
C21 C22 1.487(6)
C21 H21A 0.9900
C21 H21B 0.9900
C22 C23 1.509(7)
C22 H22A 0.9900
C22 H22B 0.9900
C23 C24 1.481(9)
C23 H23A 0.9900
C23 H23B 0.9900
C24 H24A 0.9800
C24 H24B 0.9800
C24 H24C 0.9800
C25 C26 1.503(6)
C25 H25A 0.9900
C25 H25B 0.9900
C26 C27 1.519(5)
C26 H26A 0.9900
C26 H26B 0.9900
C27 C28 1.491(7)
C27 H27A 0.9900
C27 H27B 0.9900
C28 H28A 0.9800
C28 H28B 0.9800
C28 H28C 0.9800
C29 C30 1.501(6)
C29 H29A 0.9900
C29 H29B 0.9900
C30 C31 1.521(8)
C30 H30A 0.9900
C30 H30B 0.9900
C31 C32 1.491(8)
C31 H31A 0.9900
C31 H31B 0.9900
C32 H32A 0.9800
C32 H32B 0.9800
C32 H32C 0.9800
C33 C34 1.505(6)
C33 H33A 0.9900
C33 H33B 0.9900
C34 C35' 1.577(15)
C34 C35 1.602(11)
C34 H34A 0.9900
C34 H34B 0.9900
C35 C36 1.466(9)
C35 H35A 0.9900
C35 H35B 0.9900
C36 H36A 0.9800
C36 H36B 0.9800
C36 H36C 0.9800
C35' C36' 1.440(17)
C35' H35C 0.9900
C35' H35D 0.9900
C36' H36D 0.9800
C36' H36E 0.9800
C36' H36F 0.9800
O7 H7C 0.82(3)
O7 H7D 0.81(3)
O8 H8D 0.75(3)
O8 H8E 0.74(3)
O9 H9D 0.87(4)
O9 H9E 0.89(4)
O10 H10D 1.01(7)
O10 H10E 0.794(10)
O11 H11C 0.91(4)
O11 H11D 0.92(4)
O12 H12D 0.916(10)
O12 H12E 0.95(2)
O13 H13D 0.81(5)
O13 H13E 0.80(5)

loop_
_geom_hbond_atom_site_label_D
_geom_hbond_atom_site_label_H
_geom_hbond_atom_site_label_A
_geom_hbond_distance_DH
_geom_hbond_distance_HA
_geom_hbond_distance_DA
_geom_hbond_angle_DHA
_geom_hbond_site_symmetry_A
O3 H3A O2 0.75(5) 2.05(5) 2.590(4) 129(5) .
O4 H4A O5 0.74(5) 2.10(5) 2.584(3) 124(5) .
O7 H7C O6 0.82(3) 2.03(3) 2.797(3) 156(4) .
O7 H7D O1 0.81(3) 1.93(3) 2.729(3) 169(4) 1_455
O8 H8D O5 0.75(3) 2.02(3) 2.755(4) 168(6) .
O8 H8E O2 0.74(3) 2.04(3) 2.778(4) 174(5) 1_455
O9 H9D O8 0.87(4) 2.00(4) 2.854(5) 166(5) .
O9 H9E O4 0.89(4) 2.11(4) 2.874(4) 143(4) 1_455
O10 H10D O12 1.01(7) 1.80(7) 2.805(7) 168(5) .
O10 H10E O7 0.794(10) 1.940(18) 2.719(4) 166(6) 1_565
O11 H11C O10 0.91(4) 2.24(5) 2.954(5) 135(5) .
O11 H11D O6 0.92(4) 1.81(4) 2.733(4) 174(5) 1_565
O12 H12D O13 0.916(10) 1.75(3) 2.641(6) 163(8) 1_455
O13 H13D O11 0.81(5) 2.18(6) 2.856(6) 142(7) .
O13 H13E O1 0.80(5) 1.95(5) 2.750(5) 173(7) 1_565
